data_7159779
loop_
_publ_author_name
'Zhang, Zhongyi'
'Zhou, Yaqin'
'Wang, Jiehui'
'Zhang, Yicheng'
'Wang, Lei'
'Liu, Jie'
'Zhou, Chao'
'Wang, Min'
'Li, Pinhua'

_publ_section_title
;
 Radical relay cyclization/C--C bond formation of allyloxy-tethered aryl
 iodides with quinoxalin-2(1H)-ones via polysulfide anion photocatalysis
;
_journal_issue 8
_journal_name_full 'Organic &amp; Biomolecular Chemistry'
_journal_page_first 1708
_journal_page_last 1713
_journal_paper_doi 10.1039/D3OB01978K
_journal_volume 22
_journal_year 2024
_chemical_formula_sum 'C21 H19 F3 N2 O2'
_chemical_formula_weight 388.38
_space_group_IT_number 2
_space_group_name_Hall '-P 1'
_space_group_name_H-M_alt 'P -1'
_symmetry_cell_setting triclinic
_symmetry_space_group_name_H-M 'P -1'
_atom_sites_solution_hydrogens geom
_atom_sites_solution_primary direct
_atom_sites_solution_secondary difmap
_audit_creation_method SHELXL-97
_audit_update_record
;
2022-10-05 deposited with the CCDC.	2024-01-26 downloaded from the CCDC.
;
_cell_angle_alpha 70.080(15)
_cell_angle_beta 84.051(16)
_cell_angle_gamma 76.432(15)
_cell_formula_units_Z 4
_cell_length_a 11.150(10)
_cell_length_b 12.826(11)
_cell_length_c 14.113(12)
_cell_measurement_reflns_used 2038
_cell_measurement_temperature 293(2)
_cell_measurement_theta_max 24.48
_cell_measurement_theta_min 2.40
_cell_volume 1844(3)
_computing_cell_refinement 'Bruker SAINT'
_computing_data_collection 'Bruker APEX2'
_computing_data_reduction 'Bruker SAINT'
_computing_molecular_graphics 'Bruker SHELXTL'
_computing_publication_material 'Bruker SHELXTL'
_computing_structure_refinement 'SHELXL-97 (Sheldrick, 2008)'
_computing_structure_solution 'SHELXS-97 (Sheldrick, 2008)'
_diffrn_ambient_temperature 293(2)
_diffrn_measured_fraction_theta_full 0.971
_diffrn_measured_fraction_theta_max 0.971
_diffrn_measurement_device_type 'Bruker APEX-II CCD'
_diffrn_measurement_method '\f and \w scans'
_diffrn_radiation_monochromator graphite
_diffrn_radiation_source 'fine-focus sealed tube'
_diffrn_radiation_type MoK\a
_diffrn_radiation_wavelength 0.71073
_diffrn_reflns_av_R_equivalents 0.0316
_diffrn_reflns_av_sigmaI/netI 0.0767
_diffrn_reflns_limit_h_max 13
_diffrn_reflns_limit_h_min -12
_diffrn_reflns_limit_k_max 15
_diffrn_reflns_limit_k_min -14
_diffrn_reflns_limit_l_max 15
_diffrn_reflns_limit_l_min -16
_diffrn_reflns_number 8798
_diffrn_reflns_theta_full 25.00
_diffrn_reflns_theta_max 25.00
_diffrn_reflns_theta_min 1.54
_exptl_absorpt_coefficient_mu 0.111
_exptl_absorpt_correction_T_max 0.9814
_exptl_absorpt_correction_T_min 0.9717
_exptl_absorpt_correction_type multi-scan
_exptl_absorpt_process_details SADABS
_exptl_crystal_colour colorless
_exptl_crystal_density_diffrn 1.399
_exptl_crystal_density_method 'not measured'
_exptl_crystal_description block
_exptl_crystal_F_000 808
_exptl_crystal_size_max 0.26
_exptl_crystal_size_mid 0.21
_exptl_crystal_size_min 0.17
_refine_diff_density_max 0.487
_refine_diff_density_min -0.334
_refine_diff_density_rms 0.065
_refine_ls_extinction_method none
_refine_ls_goodness_of_fit_ref 1.053
_refine_ls_hydrogen_treatment constr
_refine_ls_matrix_type full
_refine_ls_number_parameters 511
_refine_ls_number_reflns 6330
_refine_ls_number_restraints 0
_refine_ls_restrained_S_all 1.053
_refine_ls_R_factor_all 0.1545
_refine_ls_R_factor_gt 0.0841
_refine_ls_shift/su_max 0.000
_refine_ls_shift/su_mean 0.000
_refine_ls_structure_factor_coef Fsqd
_refine_ls_weighting_details 'calc w=1/[\s^2^(Fo^2^)+(0.0100P)^2^+3.3000P] where P=(Fo^2^+2Fc^2^)/3'
_refine_ls_weighting_scheme calc
_refine_ls_wR_factor_gt 0.1624
_refine_ls_wR_factor_ref 0.1917
_reflns_number_gt 2990
_reflns_number_total 6330
_reflns_threshold_expression >2sigma(I)
_cod_data_source_file d3ob01978k2.cif
_cod_data_source_block a
_cod_depositor_comments
;
The following automatic conversions were performed:

data item '_exptl_absorpt_correction_type' value 'Multi-scan' was
changed to 'multi-scan' in accordance with the
/home/data/users/saulius/crontab/automatic-downloads/rss-feeds/RSC/lib/dictionaries/cif_core.dic
dictionary named 'cif_core.dic' version 2.4.2 last updated on
2011-04-26.

data item '_refine_ls_hydrogen_treatment' value 'CONSTR' was changed
to 'constr' in accordance with the
/home/data/users/saulius/crontab/automatic-downloads/rss-feeds/RSC/lib/dictionaries/cif_core.dic
dictionary named 'cif_core.dic' version 2.4.2 last updated on
2011-04-26.

data item '_symmetry_cell_setting' value 'Triclinic' was changed to
'triclinic' in accordance with the
/home/data/users/saulius/crontab/automatic-downloads/rss-feeds/RSC/lib/dictionaries/cif_core.dic
dictionary named 'cif_core.dic' version 2.4.2 last updated on
2011-04-26.

Automatic conversion script
Id: cif_fix_values 8170 2020-07-09 18:12:32Z antanas 

 Adding full bibliography for 7159779.cif.
;
_cod_original_sg_symbol_H-M 'P-1   '
_cod_database_code 7159779

loop_
_symmetry_equiv_pos_as_xyz
'x, y, z'
'-x, -y, -z'

loop_
_atom_site_label
_atom_site_type_symbol
_atom_site_fract_x
_atom_site_fract_y
_atom_site_fract_z
_atom_site_U_iso_or_equiv
_atom_site_adp_type
_atom_site_occupancy
_atom_site_symmetry_multiplicity
_atom_site_calc_flag
_atom_site_refinement_flags
_atom_site_disorder_assembly
_atom_site_disorder_group
N1 N 0.5815(4) 0.2205(4) 0.4946(3) 0.0683(13) Uani 1 1 d . . .
N2 N 0.6150(7) 0.0034(5) 0.6310(3) 0.0953(19) Uani 1 1 d . . .
N3 N 0.7975(4) 0.8809(3) 0.1234(3) 0.0574(11) Uani 1 1 d . . .
N4 N 0.7840(4) 1.0710(3) -0.0468(3) 0.0577(11) Uani 1 1 d . . .
O1 O 0.8205(5) -0.0033(4) 0.6208(3) 0.1031(15) Uani 1 1 d . . .
O2 O 0.7393(4) 0.4950(3) 0.4901(3) 0.0982(14) Uani 1 1 d . . .
O3 O 0.6874(3) 0.9881(3) -0.1239(3) 0.0728(10) Uani 1 1 d . . .
O4 O 0.5025(3) 0.7107(3) 0.2701(3) 0.0726(10) Uani 1 1 d . . .
C1 C 0.3958(9) 0.0099(8) 0.6282(6) 0.125(4) Uani 1 1 d . . .
H1 H 0.4041 -0.0632 0.6740 0.150 Uiso 1 1 calc R . .
C2 C 0.2843(9) 0.0695(9) 0.5905(8) 0.129(4) Uani 1 1 d . . .
H2 H 0.2160 0.0365 0.6118 0.155 Uiso 1 1 calc R . .
C3 C 0.2686(7) 0.1773(9) 0.5217(7) 0.130(3) Uani 1 1 d . . .
H3 H 0.1912 0.2157 0.4959 0.156 Uiso 1 1 calc R . .
C4 C 0.3685(6) 0.2278(6) 0.4913(5) 0.096(2) Uani 1 1 d . . .
H4 H 0.3586 0.3015 0.4464 0.115 Uiso 1 1 calc R . .
C5 C 0.4835(6) 0.1680(6) 0.5281(4) 0.0739(17) Uani 1 1 d . . .
C6 C 0.4988(7) 0.0595(6) 0.5974(5) 0.080(2) Uani 1 1 d . . .
C7 C 0.6342(8) -0.1098(6) 0.7057(4) 0.130(3) Uani 1 1 d . . .
H7A H 0.5812 -0.1084 0.7636 0.195 Uiso 1 1 calc R . .
H7B H 0.7187 -0.1337 0.7256 0.195 Uiso 1 1 calc R . .
H7C H 0.6153 -0.1620 0.6772 0.195 Uiso 1 1 calc R . .
C10 C 0.7963(5) 0.2264(5) 0.4834(4) 0.0689(15) Uani 1 1 d . . .
C11 C 0.8794(5) 0.1631(5) 0.4175(5) 0.0840(18) Uani 1 1 d . . .
H11A H 0.8993 0.0834 0.4546 0.126 Uiso 1 1 calc R . .
H11B H 0.9540 0.1912 0.3991 0.126 Uiso 1 1 calc R . .
H11C H 0.8368 0.1751 0.3577 0.126 Uiso 1 1 calc R . .
C12 C 0.8711(6) 0.2254(5) 0.5704(4) 0.098(2) Uani 1 1 d . . .
H12A H 0.8172 0.2605 0.6137 0.148 Uiso 1 1 calc R . .
H12B H 0.9352 0.2666 0.5430 0.148 Uiso 1 1 calc R . .
H12C H 0.9072 0.1484 0.6085 0.148 Uiso 1 1 calc R . .
C13 C 0.7448(5) 0.3481(4) 0.4188(4) 0.0606(14) Uani 1 1 d . . .
H13 H 0.6956 0.3478 0.3653 0.073 Uiso 1 1 calc R . .
C14 C 0.6648(5) 0.4218(5) 0.4792(4) 0.0764(16) Uani 1 1 d . . .
H14A H 0.5904 0.4667 0.4432 0.092 Uiso 1 1 calc R . .
H14B H 0.6414 0.3740 0.5448 0.092 Uiso 1 1 calc R . .
C15 C 0.8309(6) 0.4983(5) 0.4184(4) 0.0774(17) Uani 1 1 d . . .
C16 C 0.8402(5) 0.4181(5) 0.3726(4) 0.0674(15) Uani 1 1 d . . .
C17 C 0.9259(5) 0.4154(5) 0.2970(4) 0.0729(16) Uani 1 1 d . . .
H17 H 0.9333 0.3622 0.2643 0.088 Uiso 1 1 calc R . .
C18 C 1.0023(5) 0.4931(5) 0.2691(4) 0.0748(16) Uani 1 1 d . . .
C19 C 0.9923(6) 0.5694(5) 0.3176(5) 0.092(2) Uani 1 1 d . . .
H19 H 1.0453 0.6196 0.2991 0.111 Uiso 1 1 calc R . .
C20 C 0.9062(6) 0.5744(5) 0.3931(5) 0.096(2) Uani 1 1 d . . .
H20 H 0.8992 0.6274 0.4260 0.115 Uiso 1 1 calc R . .
C21 C 1.0924(8) 0.4898(8) 0.1887(7) 0.117(3) Uani 1 1 d . . .
C22 C 0.8495(4) 1.0610(4) 0.0359(4) 0.0537(12) Uani 1 1 d . . .
C23 C 0.9071(5) 1.1481(4) 0.0355(4) 0.0676(15) Uani 1 1 d . . .
H23 H 0.9024 1.2139 -0.0200 0.081 Uiso 1 1 calc R . .
C24 C 0.9705(5) 1.1331(5) 0.1197(5) 0.0777(17) Uani 1 1 d . . .
H24 H 1.0091 1.1896 0.1205 0.093 Uiso 1 1 calc R . .
C25 C 0.9782(5) 1.0363(5) 0.2026(5) 0.0714(15) Uani 1 1 d . . .
H25 H 1.0228 1.0268 0.2582 0.086 Uiso 1 1 calc R . .
C26 C 0.9194(5) 0.9551(5) 0.2018(4) 0.0687(15) Uani 1 1 d . . .
H26 H 0.9226 0.8905 0.2582 0.082 Uiso 1 1 calc R . .
C27 C 0.8555(4) 0.9659(4) 0.1199(4) 0.0559(13) Uani 1 1 d . . .
C28 C 0.7712(5) 1.1720(5) -0.1353(4) 0.0778(16) Uani 1 1 d . . .
H28A H 0.7296 1.1614 -0.1864 0.117 Uiso 1 1 calc R . .
H28B H 0.8514 1.1856 -0.1604 0.117 Uiso 1 1 calc R . .
H28C H 0.7240 1.2359 -0.1175 0.117 Uiso 1 1 calc R . .
C29 C 0.7352(4) 0.9829(4) -0.0482(4) 0.0548(12) Uani 1 1 d . . .
C30 C 0.7407(4) 0.8887(4) 0.0464(4) 0.0520(12) Uani 1 1 d . . .
C31 C 0.6797(4) 0.7909(4) 0.0527(3) 0.0537(12) Uani 1 1 d . . .
C32 C 0.7516(5) 0.7305(4) -0.0182(4) 0.0706(16) Uani 1 1 d . . .
H32A H 0.7586 0.7850 -0.0839 0.106 Uiso 1 1 calc R . .
H32B H 0.7090 0.6756 -0.0230 0.106 Uiso 1 1 calc R . .
H32C H 0.8325 0.6928 0.0073 0.106 Uiso 1 1 calc R . .
C33 C 0.5447(4) 0.8351(4) 0.0219(4) 0.0658(14) Uani 1 1 d . . .
H33A H 0.5411 0.8781 -0.0487 0.099 Uiso 1 1 calc R . .
H33B H 0.5027 0.8828 0.0601 0.099 Uiso 1 1 calc R . .
H33C H 0.5057 0.7722 0.0350 0.099 Uiso 1 1 calc R . .
C34 C 0.6840(4) 0.7099(4) 0.1614(3) 0.0535(12) Uani 1 1 d . . .
H34 H 0.7702 0.6811 0.1817 0.064 Uiso 1 1 calc R . .
C35 C 0.6105(5) 0.7612(4) 0.2386(4) 0.0644(14) Uani 1 1 d . . .
H35A H 0.6606 0.7447 0.2962 0.077 Uiso 1 1 calc R . .
H35B H 0.5852 0.8429 0.2086 0.077 Uiso 1 1 calc R . .
C36 C 0.5213(4) 0.6207(4) 0.2373(4) 0.0593(13) Uani 1 1 d . . .
C37 C 0.6248(4) 0.6113(4) 0.1768(3) 0.0565(13) Uani 1 1 d . . .
C38 C 0.6562(5) 0.5202(4) 0.1428(4) 0.0595(13) Uani 1 1 d . . .
H38 H 0.7279 0.5103 0.1039 0.071 Uiso 1 1 calc R . .
C39 C 0.5801(5) 0.4426(4) 0.1668(4) 0.0664(14) Uani 1 1 d . . .
C40 C 0.4743(5) 0.4577(5) 0.2245(4) 0.0754(16) Uani 1 1 d . . .
H40 H 0.4229 0.4064 0.2390 0.090 Uiso 1 1 calc R . .
C41 C 0.4435(5) 0.5470(5) 0.2608(4) 0.0721(15) Uani 1 1 d . . .
H41 H 0.3722 0.5572 0.3001 0.087 Uiso 1 1 calc R . .
C42 C 0.6100(8) 0.3496(6) 0.1277(6) 0.096(2) Uani 1 1 d . . .
F1 F 1.0515(5) 0.4967(9) 0.1070(5) 0.269(5) Uani 1 1 d . . .
F2 F 1.1765(6) 0.3966(5) 0.2068(5) 0.201(3) Uani 1 1 d . . .
F3 F 1.1592(5) 0.5640(5) 0.1649(5) 0.193(3) Uani 1 1 d . . .
F4 F 0.6571(7) 0.3664(4) 0.0419(4) 0.204(3) Uani 1 1 d . . .
F5 F 0.6849(7) 0.2640(5) 0.1842(5) 0.211(3) Uani 1 1 d . . .
F6 F 0.5194(5) 0.3034(5) 0.1276(5) 0.203(3) Uani 1 1 d . . .
C9 C 0.6907(6) 0.1671(5) 0.5241(4) 0.0648(15) Uani 1 1 d . . .
C8 C 0.7157(7) 0.0504(6) 0.5964(4) 0.0808(19) Uani 1 1 d . . .

loop_
_atom_site_aniso_label
_atom_site_aniso_U_11
_atom_site_aniso_U_22
_atom_site_aniso_U_33
_atom_site_aniso_U_23
_atom_site_aniso_U_13
_atom_site_aniso_U_12
N1 0.071(3) 0.097(4) 0.053(3) -0.032(2) 0.015(2) -0.044(3)
N2 0.163(6) 0.105(4) 0.048(3) -0.033(3) 0.020(3) -0.086(5)
N3 0.061(3) 0.068(3) 0.051(3) -0.025(2) 0.012(2) -0.027(2)
N4 0.063(3) 0.060(3) 0.053(3) -0.018(2) 0.011(2) -0.024(2)
O1 0.129(4) 0.085(3) 0.095(3) -0.012(3) -0.028(3) -0.038(3)
O2 0.128(4) 0.092(3) 0.104(3) -0.062(3) 0.037(3) -0.049(3)
O3 0.095(3) 0.080(3) 0.050(2) -0.0218(19) -0.001(2) -0.030(2)
O4 0.081(2) 0.085(3) 0.066(2) -0.039(2) 0.0241(19) -0.034(2)
C1 0.166(8) 0.166(8) 0.113(6) -0.101(6) 0.086(6) -0.128(7)
C2 0.119(7) 0.177(10) 0.165(9) -0.125(8) 0.084(7) -0.105(8)
C3 0.094(5) 0.193(9) 0.171(8) -0.133(8) 0.066(6) -0.083(6)
C4 0.075(4) 0.134(6) 0.115(5) -0.080(5) 0.033(4) -0.047(4)
C5 0.087(4) 0.100(5) 0.061(4) -0.047(4) 0.025(3) -0.051(4)
C6 0.112(5) 0.101(5) 0.061(4) -0.051(4) 0.035(4) -0.067(5)
C7 0.245(9) 0.103(5) 0.059(4) -0.006(4) 0.001(5) -0.103(6)
C10 0.077(4) 0.081(4) 0.063(3) -0.028(3) 0.006(3) -0.041(3)
C11 0.077(4) 0.074(4) 0.108(5) -0.035(4) 0.013(4) -0.028(3)
C12 0.125(5) 0.095(5) 0.084(4) -0.009(4) -0.033(4) -0.058(4)
C13 0.071(3) 0.068(4) 0.051(3) -0.021(3) 0.010(3) -0.033(3)
C14 0.075(4) 0.075(4) 0.080(4) -0.030(3) 0.010(3) -0.016(3)
C15 0.094(4) 0.073(4) 0.078(4) -0.035(3) 0.012(3) -0.033(4)
C16 0.070(3) 0.080(4) 0.066(3) -0.031(3) 0.009(3) -0.034(3)
C17 0.077(4) 0.073(4) 0.076(4) -0.027(3) 0.014(3) -0.032(3)
C18 0.066(4) 0.069(4) 0.086(4) -0.016(3) 0.006(3) -0.025(3)
C19 0.088(5) 0.085(5) 0.116(5) -0.032(4) 0.006(4) -0.046(4)
C20 0.119(5) 0.080(5) 0.113(5) -0.047(4) 0.005(4) -0.046(4)
C21 0.095(6) 0.118(7) 0.113(7) -0.001(5) 0.033(5) -0.049(5)
C22 0.047(3) 0.063(3) 0.057(3) -0.027(3) 0.015(2) -0.018(3)
C23 0.063(3) 0.057(3) 0.085(4) -0.024(3) 0.014(3) -0.020(3)
C24 0.062(4) 0.096(5) 0.102(5) -0.059(4) 0.014(3) -0.035(3)
C25 0.064(4) 0.078(4) 0.082(4) -0.037(4) 0.005(3) -0.021(3)
C26 0.077(4) 0.083(4) 0.058(3) -0.031(3) 0.010(3) -0.034(3)
C27 0.054(3) 0.069(3) 0.054(3) -0.030(3) 0.017(2) -0.025(3)
C28 0.074(4) 0.081(4) 0.072(4) -0.013(3) 0.010(3) -0.027(3)
C29 0.060(3) 0.060(3) 0.047(3) -0.023(3) 0.014(2) -0.016(3)
C30 0.050(3) 0.063(3) 0.050(3) -0.029(3) 0.010(2) -0.015(3)
C31 0.061(3) 0.052(3) 0.056(3) -0.027(2) 0.012(2) -0.020(3)
C32 0.083(4) 0.080(4) 0.064(3) -0.040(3) 0.023(3) -0.035(3)
C33 0.064(3) 0.074(4) 0.065(3) -0.023(3) -0.001(3) -0.025(3)
C34 0.054(3) 0.057(3) 0.053(3) -0.022(2) 0.006(2) -0.016(2)
C35 0.082(4) 0.069(3) 0.053(3) -0.027(3) 0.008(3) -0.031(3)
C36 0.067(3) 0.061(3) 0.056(3) -0.023(3) 0.007(3) -0.021(3)
C37 0.062(3) 0.064(3) 0.052(3) -0.025(3) 0.008(2) -0.026(3)
C38 0.065(3) 0.056(3) 0.058(3) -0.019(3) 0.004(3) -0.017(3)
C39 0.082(4) 0.063(3) 0.065(3) -0.025(3) -0.001(3) -0.030(3)
C40 0.082(4) 0.072(4) 0.081(4) -0.026(3) 0.010(3) -0.037(3)
C41 0.069(4) 0.072(4) 0.078(4) -0.027(3) 0.019(3) -0.027(3)
C42 0.135(6) 0.063(5) 0.098(6) -0.020(4) -0.004(5) -0.044(5)
F1 0.125(5) 0.570(16) 0.117(4) -0.117(7) 0.056(4) -0.101(7)
F2 0.167(5) 0.146(5) 0.228(7) -0.029(4) 0.096(5) -0.007(4)
F3 0.184(5) 0.164(5) 0.248(6) -0.070(4) 0.111(5) -0.114(4)
F4 0.405(9) 0.106(4) 0.134(4) -0.081(3) 0.117(5) -0.111(5)
F5 0.296(8) 0.135(5) 0.207(6) -0.109(5) -0.083(6) 0.057(5)
F6 0.198(5) 0.203(6) 0.312(8) -0.189(6) 0.060(5) -0.111(5)
C9 0.084(4) 0.075(4) 0.052(3) -0.028(3) 0.012(3) -0.045(3)
C8 0.116(5) 0.088(5) 0.058(4) -0.027(3) 0.003(4) -0.058(5)

loop_
_atom_type_symbol
_atom_type_description
_atom_type_scat_dispersion_real
_atom_type_scat_dispersion_imag
_atom_type_scat_source
C C 0.0033 0.0016 'International Tables Vol C Tables 4.2.6.8 and 6.1.1.4'
H H 0.0000 0.0000 'International Tables Vol C Tables 4.2.6.8 and 6.1.1.4'
F F 0.0171 0.0103 'International Tables Vol C Tables 4.2.6.8 and 6.1.1.4'
N N 0.0061 0.0033 'International Tables Vol C Tables 4.2.6.8 and 6.1.1.4'
O O 0.0106 0.0060 'International Tables Vol C Tables 4.2.6.8 and 6.1.1.4'

loop_
_geom_angle_atom_site_label_1
_geom_angle_atom_site_label_2
_geom_angle_atom_site_label_3
_geom_angle
_geom_angle_site_symmetry_1
_geom_angle_site_symmetry_3
_geom_angle_publ_flag
C9 N1 C5 120.0(5) . . ?
C8 N2 C6 121.9(6) . . ?
C8 N2 C7 117.9(7) . . ?
C6 N2 C7 120.2(6) . . ?
C30 N3 C27 119.6(4) . . ?
C29 N4 C22 120.5(4) . . ?
C29 N4 C28 118.4(4) . . ?
C22 N4 C28 121.0(4) . . ?
C15 O2 C14 106.9(4) . . ?
C36 O4 C35 107.1(3) . . ?
C2 C1 C6 119.3(9) . . ?
C2 C1 H1 120.4 . . ?
C6 C1 H1 120.4 . . ?
C1 C2 C3 122.0(7) . . ?
C1 C2 H2 119.0 . . ?
C3 C2 H2 119.0 . . ?
C4 C3 C2 119.5(9) . . ?
C4 C3 H3 120.3 . . ?
C2 C3 H3 120.3 . . ?
C3 C4 C5 119.4(8) . . ?
C3 C4 H4 120.3 . . ?
C5 C4 H4 120.3 . . ?
N1 C5 C4 117.7(6) . . ?
N1 C5 C6 121.4(6) . . ?
C4 C5 C6 120.9(6) . . ?
N2 C6 C5 118.7(5) . . ?
N2 C6 C1 122.4(8) . . ?
C5 C6 C1 118.9(8) . . ?
N2 C7 H7A 109.5 . . ?
N2 C7 H7B 109.5 . . ?
H7A C7 H7B 109.5 . . ?
N2 C7 H7C 109.5 . . ?
H7A C7 H7C 109.5 . . ?
H7B C7 H7C 109.5 . . ?
C9 C10 C13 108.9(5) . . ?
C9 C10 C11 107.5(4) . . ?
C13 C10 C11 109.4(4) . . ?
C9 C10 C12 110.9(4) . . ?
C13 C10 C12 110.0(4) . . ?
C11 C10 C12 110.1(5) . . ?
C10 C11 H11A 109.5 . . ?
C10 C11 H11B 109.5 . . ?
H11A C11 H11B 109.5 . . ?
C10 C11 H11C 109.5 . . ?
H11A C11 H11C 109.5 . . ?
H11B C11 H11C 109.5 . . ?
C10 C12 H12A 109.5 . . ?
C10 C12 H12B 109.5 . . ?
H12A C12 H12B 109.5 . . ?
C10 C12 H12C 109.5 . . ?
H12A C12 H12C 109.5 . . ?
H12B C12 H12C 109.5 . . ?
C16 C13 C10 114.9(4) . . ?
C16 C13 C14 99.9(4) . . ?
C10 C13 C14 113.7(4) . . ?
C16 C13 H13 109.3 . . ?
C10 C13 H13 109.3 . . ?
C14 C13 H13 109.3 . . ?
O2 C14 C13 106.8(4) . . ?
O2 C14 H14A 110.4 . . ?
C13 C14 H14A 110.4 . . ?
O2 C14 H14B 110.4 . . ?
C13 C14 H14B 110.4 . . ?
H14A C14 H14B 108.6 . . ?
O2 C15 C20 123.8(5) . . ?
O2 C15 C16 113.3(5) . . ?
C20 C15 C16 122.9(5) . . ?
C17 C16 C15 118.8(5) . . ?
C17 C16 C13 132.1(5) . . ?
C15 C16 C13 109.1(4) . . ?
C16 C17 C18 119.3(5) . . ?
C16 C17 H17 120.4 . . ?
C18 C17 H17 120.4 . . ?
C19 C18 C17 120.2(5) . . ?
C19 C18 C21 121.0(6) . . ?
C17 C18 C21 118.8(6) . . ?
C18 C19 C20 121.6(5) . . ?
C18 C19 H19 119.2 . . ?
C20 C19 H19 119.2 . . ?
C19 C20 C15 117.2(6) . . ?
C19 C20 H20 121.4 . . ?
C15 C20 H20 121.4 . . ?
F1 C21 F3 104.9(8) . . ?
F1 C21 F2 101.6(9) . . ?
F3 C21 F2 101.0(7) . . ?
F1 C21 C18 115.9(8) . . ?
F3 C21 C18 116.4(8) . . ?
F2 C21 C18 114.9(7) . . ?
C27 C22 N4 119.3(4) . . ?
C27 C22 C23 119.7(5) . . ?
N4 C22 C23 121.0(5) . . ?
C24 C23 C22 118.2(5) . . ?
C24 C23 H23 120.9 . . ?
C22 C23 H23 120.9 . . ?
C25 C24 C23 121.7(5) . . ?
C25 C24 H24 119.2 . . ?
C23 C24 H24 119.2 . . ?
C26 C25 C24 118.8(6) . . ?
C26 C25 H25 120.6 . . ?
C24 C25 H25 120.6 . . ?
C25 C26 C27 121.8(5) . . ?
C25 C26 H26 119.1 . . ?
C27 C26 H26 119.1 . . ?
C26 C27 C22 119.9(4) . . ?
C26 C27 N3 119.2(5) . . ?
C22 C27 N3 120.9(5) . . ?
N4 C28 H28A 109.5 . . ?
N4 C28 H28B 109.5 . . ?
H28A C28 H28B 109.5 . . ?
N4 C28 H28C 109.5 . . ?
H28A C28 H28C 109.5 . . ?
H28B C28 H28C 109.5 . . ?
O3 C29 N4 120.3(5) . . ?
O3 C29 C30 124.1(4) . . ?
N4 C29 C30 115.6(4) . . ?
N3 C30 C29 123.6(4) . . ?
N3 C30 C31 117.9(4) . . ?
C29 C30 C31 118.5(4) . . ?
C32 C31 C34 110.8(4) . . ?
C32 C31 C33 109.8(4) . . ?
C34 C31 C33 108.6(4) . . ?
C32 C31 C30 107.6(3) . . ?
C34 C31 C30 109.0(4) . . ?
C33 C31 C30 111.1(4) . . ?
C31 C32 H32A 109.5 . . ?
C31 C32 H32B 109.5 . . ?
H32A C32 H32B 109.5 . . ?
C31 C32 H32C 109.5 . . ?
H32A C32 H32C 109.5 . . ?
H32B C32 H32C 109.5 . . ?
C31 C33 H33A 109.5 . . ?
C31 C33 H33B 109.5 . . ?
H33A C33 H33B 109.5 . . ?
C31 C33 H33C 109.5 . . ?
H33A C33 H33C 109.5 . . ?
H33B C33 H33C 109.5 . . ?
C37 C34 C31 113.5(4) . . ?
C37 C34 C35 100.7(3) . . ?
C31 C34 C35 115.0(4) . . ?
C37 C34 H34 109.1 . . ?
C31 C34 H34 109.1 . . ?
C35 C34 H34 109.1 . . ?
O4 C35 C34 107.5(3) . . ?
O4 C35 H35A 110.2 . . ?
C34 C35 H35A 110.2 . . ?
O4 C35 H35B 110.2 . . ?
C34 C35 H35B 110.2 . . ?
H35A C35 H35B 108.5 . . ?
O4 C36 C41 123.3(4) . . ?
O4 C36 C37 113.6(4) . . ?
C41 C36 C37 123.2(5) . . ?
C38 C37 C36 118.7(4) . . ?
C38 C37 C34 132.2(4) . . ?
C36 C37 C34 109.1(4) . . ?
C37 C38 C39 119.5(5) . . ?
C37 C38 H38 120.3 . . ?
C39 C38 H38 120.3 . . ?
C40 C39 C38 119.9(5) . . ?
C40 C39 C42 120.4(5) . . ?
C38 C39 C42 119.6(5) . . ?
C41 C40 C39 121.1(5) . . ?
C41 C40 H40 119.4 . . ?
C39 C40 H40 119.4 . . ?
C36 C41 C40 117.6(5) . . ?
C36 C41 H41 121.2 . . ?
C40 C41 H41 121.2 . . ?
F4 C42 F5 104.8(8) . . ?
F4 C42 F6 104.9(7) . . ?
F5 C42 F6 100.2(6) . . ?
F4 C42 C39 118.1(6) . . ?
F5 C42 C39 111.9(7) . . ?
F6 C42 C39 114.9(7) . . ?
N1 C9 C8 122.2(5) . . ?
N1 C9 C10 118.5(5) . . ?
C8 C9 C10 119.4(6) . . ?
O1 C8 N2 121.7(7) . . ?
O1 C8 C9 122.5(6) . . ?
N2 C8 C9 115.8(7) . . ?

loop_
_geom_bond_atom_site_label_1
_geom_bond_atom_site_label_2
_geom_bond_distance
_geom_bond_site_symmetry_2
_geom_bond_publ_flag
N1 C9 1.282(7) . ?
N1 C5 1.376(6) . ?
N2 C8 1.367(7) . ?
N2 C6 1.371(8) . ?
N2 C7 1.458(8) . ?
N3 C30 1.277(5) . ?
N3 C27 1.377(5) . ?
N4 C29 1.370(6) . ?
N4 C22 1.394(6) . ?
N4 C28 1.451(6) . ?
O1 C8 1.226(7) . ?
O2 C15 1.359(6) . ?
O2 C14 1.444(6) . ?
O3 C29 1.217(5) . ?
O4 C36 1.350(5) . ?
O4 C35 1.458(5) . ?
C1 C2 1.352(12) . ?
C1 C6 1.401(8) . ?
C1 H1 0.9300 . ?
C2 C3 1.376(12) . ?
C2 H2 0.9300 . ?
C3 C4 1.376(8) . ?
C3 H3 0.9300 . ?
C4 C5 1.381(8) . ?
C4 H4 0.9300 . ?
C5 C6 1.385(8) . ?
C7 H7A 0.9600 . ?
C7 H7B 0.9600 . ?
C7 H7C 0.9600 . ?
C10 C9 1.510(6) . ?
C10 C13 1.522(7) . ?
C10 C11 1.538(7) . ?
C10 C12 1.549(7) . ?
C11 H11A 0.9600 . ?
C11 H11B 0.9600 . ?
C11 H11C 0.9600 . ?
C12 H12A 0.9600 . ?
C12 H12B 0.9600 . ?
C12 H12C 0.9600 . ?
C13 C16 1.505(6) . ?
C13 C14 1.553(7) . ?
C13 H13 0.9800 . ?
C14 H14A 0.9700 . ?
C14 H14B 0.9700 . ?
C15 C20 1.368(7) . ?
C15 C16 1.369(7) . ?
C16 C17 1.361(6) . ?
C17 C18 1.391(7) . ?
C17 H17 0.9300 . ?
C18 C19 1.352(8) . ?
C18 C21 1.441(9) . ?
C19 C20 1.366(8) . ?
C19 H19 0.9300 . ?
C20 H20 0.9300 . ?
C21 F1 1.251(10) . ?
C21 F3 1.280(8) . ?
C21 F2 1.299(9) . ?
C22 C27 1.376(7) . ?
C22 C23 1.412(6) . ?
C23 C24 1.380(7) . ?
C23 H23 0.9300 . ?
C24 C25 1.378(8) . ?
C24 H24 0.9300 . ?
C25 C26 1.358(7) . ?
C25 H25 0.9300 . ?
C26 C27 1.371(7) . ?
C26 H26 0.9300 . ?
C28 H28A 0.9600 . ?
C28 H28B 0.9600 . ?
C28 H28C 0.9600 . ?
C29 C30 1.459(7) . ?
C30 C31 1.535(6) . ?
C31 C32 1.522(6) . ?
C31 C34 1.530(6) . ?
C31 C33 1.530(7) . ?
C32 H32A 0.9600 . ?
C32 H32B 0.9600 . ?
C32 H32C 0.9600 . ?
C33 H33A 0.9600 . ?
C33 H33B 0.9600 . ?
C33 H33C 0.9600 . ?
C34 C37 1.503(6) . ?
C34 C35 1.530(6) . ?
C34 H34 0.9800 . ?
C35 H35A 0.9700 . ?
C35 H35B 0.9700 . ?
C36 C41 1.366(6) . ?
C36 C37 1.370(6) . ?
C37 C38 1.368(6) . ?
C38 C39 1.390(6) . ?
C38 H38 0.9300 . ?
C39 C40 1.376(7) . ?
C39 C42 1.437(8) . ?
C40 C41 1.367(7) . ?
C40 H40 0.9300 . ?
C41 H41 0.9300 . ?
C42 F4 1.237(7) . ?
C42 F5 1.285(8) . ?
C42 F6 1.285(7) . ?
C9 C8 1.477(8) . ?

loop_
_geom_torsion_atom_site_label_1
_geom_torsion_atom_site_label_2
_geom_torsion_atom_site_label_3
_geom_torsion_atom_site_label_4
_geom_torsion
_geom_torsion_site_symmetry_1
_geom_torsion_site_symmetry_2
_geom_torsion_site_symmetry_3
_geom_torsion_site_symmetry_4
_geom_torsion_publ_flag
C6 C1 C2 C3 0.8(11) . . . . ?
C1 C2 C3 C4 -1.4(11) . . . . ?
C2 C3 C4 C5 2.0(9) . . . . ?
C9 N1 C5 C4 -177.8(5) . . . . ?
C9 N1 C5 C6 3.1(7) . . . . ?
C3 C4 C5 N1 178.8(5) . . . . ?
C3 C4 C5 C6 -2.1(8) . . . . ?
C8 N2 C6 C5 -1.5(8) . . . . ?
C7 N2 C6 C5 178.5(5) . . . . ?
C8 N2 C6 C1 176.5(5) . . . . ?
C7 N2 C6 C1 -3.5(8) . . . . ?
N1 C5 C6 N2 -1.4(7) . . . . ?
C4 C5 C6 N2 179.5(5) . . . . ?
N1 C5 C6 C1 -179.5(5) . . . . ?
C4 C5 C6 C1 1.5(8) . . . . ?
C2 C1 C6 N2 -178.7(6) . . . . ?
C2 C1 C6 C5 -0.8(9) . . . . ?
C9 C10 C13 C16 -179.9(4) . . . . ?
C11 C10 C13 C16 -62.6(5) . . . . ?
C12 C10 C13 C16 58.4(6) . . . . ?
C9 C10 C13 C14 65.8(5) . . . . ?
C11 C10 C13 C14 -176.9(4) . . . . ?
C12 C10 C13 C14 -55.9(6) . . . . ?
C15 O2 C14 C13 19.4(6) . . . . ?
C16 C13 C14 O2 -18.8(6) . . . . ?
C10 C13 C14 O2 104.2(5) . . . . ?
C14 O2 C15 C20 167.6(6) . . . . ?
C14 O2 C15 C16 -11.9(7) . . . . ?
O2 C15 C16 C17 177.8(5) . . . . ?
C20 C15 C16 C17 -1.7(10) . . . . ?
O2 C15 C16 C13 -1.0(7) . . . . ?
C20 C15 C16 C13 179.5(6) . . . . ?
C10 C13 C16 C17 71.4(8) . . . . ?
C14 C13 C16 C17 -166.5(6) . . . . ?
C10 C13 C16 C15 -109.9(5) . . . . ?
C14 C13 C16 C15 12.2(6) . . . . ?
C15 C16 C17 C18 0.7(9) . . . . ?
C13 C16 C17 C18 179.2(6) . . . . ?
C16 C17 C18 C19 0.8(9) . . . . ?
C16 C17 C18 C21 -179.8(7) . . . . ?
C17 C18 C19 C20 -1.5(10) . . . . ?
C21 C18 C19 C20 179.1(7) . . . . ?
C18 C19 C20 C15 0.5(11) . . . . ?
O2 C15 C20 C19 -178.4(6) . . . . ?
C16 C15 C20 C19 1.1(10) . . . . ?
C19 C18 C21 F1 -125.6(10) . . . . ?
C17 C18 C21 F1 55.0(12) . . . . ?
C19 C18 C21 F3 -1.6(13) . . . . ?
C17 C18 C21 F3 179.0(7) . . . . ?
C19 C18 C21 F2 116.2(9) . . . . ?
C17 C18 C21 F2 -63.2(11) . . . . ?
C29 N4 C22 C27 -5.6(6) . . . . ?
C28 N4 C22 C27 177.5(4) . . . . ?
C29 N4 C22 C23 175.8(4) . . . . ?
C28 N4 C22 C23 -1.1(7) . . . . ?
C27 C22 C23 C24 1.5(7) . . . . ?
N4 C22 C23 C24 -180.0(4) . . . . ?
C22 C23 C24 C25 -0.1(8) . . . . ?
C23 C24 C25 C26 -1.4(8) . . . . ?
C24 C25 C26 C27 1.6(8) . . . . ?
C25 C26 C27 C22 -0.2(8) . . . . ?
C25 C26 C27 N3 -179.9(5) . . . . ?
N4 C22 C27 C26 -179.9(4) . . . . ?
C23 C22 C27 C26 -1.3(7) . . . . ?
N4 C22 C27 N3 -0.3(7) . . . . ?
C23 C22 C27 N3 178.3(4) . . . . ?
C30 N3 C27 C26 -178.0(4) . . . . ?
C30 N3 C27 C22 2.3(7) . . . . ?
C22 N4 C29 O3 -173.7(4) . . . . ?
C28 N4 C29 O3 3.3(7) . . . . ?
C22 N4 C29 C30 8.7(6) . . . . ?
C28 N4 C29 C30 -174.3(4) . . . . ?
C27 N3 C30 C29 1.3(7) . . . . ?
C27 N3 C30 C31 178.7(4) . . . . ?
O3 C29 C30 N3 175.7(5) . . . . ?
N4 C29 C30 N3 -6.8(7) . . . . ?
O3 C29 C30 C31 -1.7(7) . . . . ?
N4 C29 C30 C31 175.8(4) . . . . ?
N3 C30 C31 C32 -111.1(5) . . . . ?
C29 C30 C31 C32 66.4(6) . . . . ?
N3 C30 C31 C34 9.0(6) . . . . ?
C29 C30 C31 C34 -173.4(4) . . . . ?
N3 C30 C31 C33 128.6(5) . . . . ?
C29 C30 C31 C33 -53.8(5) . . . . ?
C32 C31 C34 C37 -62.6(5) . . . . ?
C33 C31 C34 C37 58.0(5) . . . . ?
C30 C31 C34 C37 179.2(4) . . . . ?
C32 C31 C34 C35 -177.9(4) . . . . ?
C33 C31 C34 C35 -57.2(5) . . . . ?
C30 C31 C34 C35 63.9(5) . . . . ?
C36 O4 C35 C34 13.3(5) . . . . ?
C37 C34 C35 O4 -13.9(5) . . . . ?
C31 C34 C35 O4 108.5(4) . . . . ?
C35 O4 C36 C41 174.1(5) . . . . ?
C35 O4 C36 C37 -6.9(6) . . . . ?
O4 C36 C37 C38 177.1(5) . . . . ?
C41 C36 C37 C38 -3.9(8) . . . . ?
O4 C36 C37 C34 -2.5(6) . . . . ?
C41 C36 C37 C34 176.4(5) . . . . ?
C31 C34 C37 C38 67.1(7) . . . . ?
C35 C34 C37 C38 -169.5(6) . . . . ?
C31 C34 C37 C36 -113.4(5) . . . . ?
C35 C34 C37 C36 10.1(5) . . . . ?
C36 C37 C38 C39 2.7(8) . . . . ?
C34 C37 C38 C39 -177.8(5) . . . . ?
C37 C38 C39 C40 -0.1(8) . . . . ?
C37 C38 C39 C42 177.3(6) . . . . ?
C38 C39 C40 C41 -1.4(9) . . . . ?
C42 C39 C40 C41 -178.8(6) . . . . ?
O4 C36 C41 C40 -178.7(5) . . . . ?
C37 C36 C41 C40 2.4(9) . . . . ?
C39 C40 C41 C36 0.3(9) . . . . ?
C40 C39 C42 F4 142.0(8) . . . . ?
C38 C39 C42 F4 -35.4(11) . . . . ?
C40 C39 C42 F5 -96.2(9) . . . . ?
C38 C39 C42 F5 86.4(8) . . . . ?
C40 C39 C42 F6 17.3(10) . . . . ?
C38 C39 C42 F6 -160.1(7) . . . . ?
C5 N1 C9 C8 -1.8(7) . . . . ?
C5 N1 C9 C10 178.3(4) . . . . ?
C13 C10 C9 N1 5.1(6) . . . . ?
C11 C10 C9 N1 -113.4(6) . . . . ?
C12 C10 C9 N1 126.2(5) . . . . ?
C13 C10 C9 C8 -174.8(4) . . . . ?
C11 C10 C9 C8 66.7(6) . . . . ?
C12 C10 C9 C8 -53.7(6) . . . . ?
C6 N2 C8 O1 -174.4(6) . . . . ?
C7 N2 C8 O1 5.6(8) . . . . ?
C6 N2 C8 C9 2.6(7) . . . . ?
C7 N2 C8 C9 -177.4(5) . . . . ?
N1 C9 C8 O1 176.0(6) . . . . ?
C10 C9 C8 O1 -4.1(8) . . . . ?
N1 C9 C8 N2 -1.0(7) . . . . ?
C10 C9 C8 N2 178.9(4) . . . . ?
